data_2019581
loop_
_publ_author_name
'Wallick, Jessica L.'
'Riordan, Charles G.'
'Yap, Glenn P. A.'

_publ_section_title
;
 Acetate and acetamide complexes of [Ni(Me~4~[12]aneN~4~)]PF~6~: a tale of
 two ligands
;
_journal_coeditor_code SF3230
_journal_issue 7
_journal_name_full 'Acta Crystallographica Section C'
_journal_page_first 640
_journal_page_last 643
_journal_paper_doi 10.1107/S2053229614011620
_journal_volume 70
_journal_year 2014
_chemical_formula_iupac '[Ni (C2 H4 N O) (C12 H28 N4)] P F6'
_chemical_formula_moiety 'C14 H32 N5 Ni O +, F6 P1 -'
_chemical_formula_sum 'C14 H32 F6 N5 Ni O P'
_chemical_formula_weight 490.12
_chemical_name_systematic
'(Acetamidato-\k^2^<i>O</i>,<i>O</i>')(1,4,7,10-tetramethyl-1,4,7,10-tetraazacyclododecane-\k^4^<i>N</i>)nickel(II) hexafluoridophosphate'
_space_group_crystal_system triclinic
_space_group_IT_number 2
_space_group_name_Hall '-P 1'
_space_group_name_H-M_alt 'P -1'
_symmetry_space_group_name_Hall '-P 1'
_symmetry_space_group_name_H-M 'P -1'
_atom_sites_solution_hydrogens mixed
_audit_creation_method SHELXL-2013
_cell_angle_alpha 78.883(2)
_cell_angle_beta 89.641(2)
_cell_angle_gamma 77.826(2)
_cell_formula_units_Z 2
_cell_length_a 8.0392(10)
_cell_length_b 8.6289(10)
_cell_length_c 15.8882(19)
_cell_measurement_reflns_used 4379
_cell_measurement_temperature 200(2)
_cell_measurement_theta_max 21.93
_cell_measurement_theta_min 2.46
_cell_volume 1056.5(2)
_computing_cell_refinement 'APEX2 (Bruker, 2007)'
_computing_data_collection 'APEX2 (Bruker, 2007)'
_computing_data_reduction 'APEX2 (Bruker, 2007)'
_computing_molecular_graphics 'Mercury (Macrae <i>et al.</i>, 2008)'
_computing_publication_material 'publCIF (Westrip, 2010)'
_computing_structure_refinement 'SHELXL2013 (Sheldrick, 2008)'
_computing_structure_solution 'SHELXS97 (Sheldrick, 2008)'
_diffrn_ambient_temperature 200(2)
_diffrn_detector_area_resol_mean 8.33
_diffrn_measured_fraction_theta_full 0.999
_diffrn_measured_fraction_theta_max 0.960
_diffrn_measurement_device_type 'Bruker APEXII'
_diffrn_measurement_method '\f and \w scans'
_diffrn_radiation_type MoK\a
_diffrn_radiation_wavelength 0.71073
_diffrn_reflns_av_R_equivalents 0.0637
_diffrn_reflns_limit_h_max 10
_diffrn_reflns_limit_h_min -10
_diffrn_reflns_limit_k_max 11
_diffrn_reflns_limit_k_min -11
_diffrn_reflns_limit_l_max 20
_diffrn_reflns_limit_l_min -20
_diffrn_reflns_number 26793
_diffrn_reflns_theta_full 25.000
_diffrn_reflns_theta_max 27.794
_diffrn_reflns_theta_min 2.462
_exptl_absorpt_coefficient_mu 1.060
_exptl_absorpt_correction_T_max 0.7456
_exptl_absorpt_correction_T_min 0.5921
_exptl_absorpt_correction_type multi-scan
_exptl_absorpt_process_details '(SADABS; Bruker, 2007)'
_exptl_crystal_colour blue
_exptl_crystal_density_diffrn 1.541
_exptl_crystal_description plate
_exptl_crystal_F_000 512
_exptl_crystal_size_max 0.485
_exptl_crystal_size_mid 0.337
_exptl_crystal_size_min 0.068
_refine_diff_density_max 0.800
_refine_diff_density_min -0.560
_refine_ls_extinction_method none
_refine_ls_goodness_of_fit_ref 1.008
_refine_ls_hydrogen_treatment mixed
_refine_ls_matrix_type full
_refine_ls_number_parameters 271
_refine_ls_number_reflns 4810
_refine_ls_number_restraints 7
_refine_ls_restrained_S_all 1.009
_refine_ls_R_factor_all 0.0617
_refine_ls_R_factor_gt 0.0404
_refine_ls_shift/su_max 0.001
_refine_ls_shift/su_mean 0.000
_refine_ls_structure_factor_coef Fsqd
_refine_ls_weighting_details 'w=1/[\s^2^(Fo^2^)+(0.0317P)^2^+0.7758P] where P=(Fo^2^+2Fc^2^)/3'
_refine_ls_weighting_scheme calc
_refine_ls_wR_factor_gt 0.0813
_refine_ls_wR_factor_ref 0.0899
_reflns_number_gt 3720
_reflns_number_total 4810
_reflns_threshold_expression I>2\s(I)
_cod_data_source_file sf3230sup1.cif
_cod_data_source_block 2
_cod_depositor_comments 'Adding full bibliography for 2019580--2019581.cif.'
_cod_database_code 2019581
_cod_database_fobs_code 2019581
_shelx_space_group_comment
;
The symmetry employed for this shelxl refinement is uniquely defined
by the following loop, which should always be used as a source of
symmetry information in preference to the above space-group names.
They are only intended as comments.
;
_shelx_estimated_absorpt_t_min 0.627
_shelx_estimated_absorpt_t_max 0.931
_shelxl_version_number .2013

loop_
_space_group_symop_operation_xyz
'x, y, z'
'-x, -y, -z'

loop_
_atom_site_type_symbol
_atom_site_label
_atom_site_fract_x
_atom_site_fract_y
_atom_site_fract_z
_atom_site_U_iso_or_equiv
_atom_site_adp_type
_atom_site_calc_flag
_atom_site_occupancy
_atom_site_disorder_assembly
_atom_site_disorder_group
Ni Ni1 0.35609(4) 0.45003(4) 0.23694(2) 0.02149(10) Uani d 1 . .
N N1 0.1327(3) 0.3770(2) 0.20368(13) 0.0270(5) Uani d 1 . .
N N2 0.1810(3) 0.6008(2) 0.30687(14) 0.0305(5) Uani d 1 . .
N N3 0.4362(3) 0.3191(3) 0.36320(14) 0.0305(5) Uani d 1 . .
N N4 0.4822(3) 0.2269(3) 0.20044(14) 0.0300(5) Uani d 1 . .
N N5 0.3676(3) 0.6179(3) 0.12767(14) 0.0309(5) Uani d 1 . .
H H5N 0.324(4) 0.669(3) 0.0827(19) 0.037 Uiso d 1 . .
O O1 0.5728(2) 0.5622(2) 0.22545(11) 0.0326(4) Uani d 1 . .
C C1 -0.0044(3) 0.4356(3) 0.25969(19) 0.0355(6) Uani d 1 . .
H H1A 0.0060 0.3596 0.3156 0.043 Uiso calc 1 . .
H H1B -0.1168 0.4415 0.2327 0.043 Uiso calc 1 . .
C C2 0.0091(3) 0.6015(3) 0.2734(2) 0.0383(7) Uani d 1 . .
H H2A -0.0157 0.6798 0.2182 0.046 Uiso calc 1 . .
H H2B -0.0769 0.6371 0.3144 0.046 Uiso calc 1 . .
C C3 0.2052(4) 0.5275(4) 0.40008(18) 0.0437(7) Uani d 1 . .
H H3A 0.0931 0.5421 0.4271 0.052 Uiso calc 1 . .
H H3B 0.2771 0.5852 0.4275 0.052 Uiso calc 1 . .
C C4 0.2877(4) 0.3487(4) 0.41657(17) 0.0398(7) Uani d 1 . .
H H4A 0.3236 0.3113 0.4779 0.048 Uiso calc 1 . .
H H4B 0.2041 0.2866 0.4033 0.048 Uiso calc 1 . .
C C5 0.4942(4) 0.1463(3) 0.35932(18) 0.0385(7) Uani d 1 . .
H H5A 0.3951 0.0946 0.3611 0.046 Uiso calc 1 . .
H H5B 0.5713 0.0904 0.4093 0.046 Uiso calc 1 . .
C C6 0.5869(4) 0.1323(3) 0.27709(19) 0.0434(7) Uani d 1 . .
H H6A 0.6939 0.1713 0.2793 0.052 Uiso calc 1 . .
H H6B 0.6174 0.0172 0.2721 0.052 Uiso calc 1 . .
C C7 0.3485(4) 0.1458(3) 0.17720(19) 0.0378(7) Uani d 1 . .
H H7A 0.3882 0.0275 0.1961 0.045 Uiso calc 1 . .
H H7B 0.3326 0.1687 0.1139 0.045 Uiso calc 1 . .
C C8 0.1782(3) 0.1982(3) 0.21629(19) 0.0340(6) Uani d 1 . .
H H8A 0.0892 0.1590 0.1888 0.041 Uiso calc 1 . .
H H8B 0.1848 0.1506 0.2784 0.041 Uiso calc 1 . .
C C9 0.0800(4) 0.4469(4) 0.11289(18) 0.0398(7) Uani d 1 . .
H H9A -0.0138 0.4011 0.0965 0.060 Uiso calc 1 . .
H H9B 0.1765 0.4214 0.0763 0.060 Uiso calc 1 . .
H H9C 0.0423 0.5644 0.1057 0.060 Uiso calc 1 . .
C C10 0.2029(4) 0.7709(3) 0.2921(2) 0.0451(8) Uani d 1 . .
H H10A 0.1889 0.8177 0.2306 0.068 Uiso calc 1 . .
H H10B 0.3170 0.7730 0.3125 0.068 Uiso calc 1 . .
H H10C 0.1172 0.8340 0.3234 0.068 Uiso calc 1 . .
C C11 0.5788(4) 0.3768(4) 0.39645(18) 0.0432(7) Uani d 1 . .
H H11A 0.5461 0.4940 0.3927 0.065 Uiso calc 1 . .
H H11B 0.6791 0.3514 0.3622 0.065 Uiso calc 1 . .
H H11C 0.6057 0.3232 0.4565 0.065 Uiso calc 1 . .
C C12 0.5965(4) 0.2496(4) 0.1273(2) 0.0442(7) Uani d 1 . .
H H12A 0.6838 0.3047 0.1421 0.066 Uiso calc 1 . .
H H12B 0.5298 0.3150 0.0765 0.066 Uiso calc 1 . .
H H12C 0.6513 0.1439 0.1151 0.066 Uiso calc 1 . .
C C13 0.5097(3) 0.6448(3) 0.15271(16) 0.0268(5) Uani d 1 . .
C C14 0.6060(4) 0.7611(3) 0.10163(18) 0.0383(7) Uani d 1 . .
H H14A 0.6582 0.8139 0.1406 0.057 Uiso calc 1 . .
H H14B 0.5273 0.8430 0.0608 0.057 Uiso calc 1 . .
H H14C 0.6950 0.7020 0.0703 0.057 Uiso calc 1 . .
P P1 0.0000 0.0000 0.0000 0.0250(2) Uani d 1 . .
P P2 0.0000 0.0000 0.5000 0.0295(2) Uani d 1 . .
F F1 0.1916(2) -0.0034(2) 0.02653(12) 0.0510(5) Uani d 1 . .
F F2 -0.0553(2) 0.18309(19) 0.01107(11) 0.0525(5) Uani d 1 . .
F F3 -0.0372(2) -0.0592(2) 0.09804(10) 0.0501(5) Uani d 1 . .
F F5 0.1877(2) -0.0281(2) 0.46488(12) 0.0550(5) Uani d 1 . .
F F4 -0.0669(4) 0.0535(5) 0.40314(17) 0.0837(13) Uani d 0.768(4) A 1
F F6 -0.0068(5) 0.1836(3) 0.5021(3) 0.0833(13) Uani d 0.768(4) A 1
F F4' -0.0555(14) 0.1423(17) 0.4245(6) 0.0837(13) Uani d 0.232(4) A 2
F F6' 0.0794(14) 0.1083(13) 0.5479(8) 0.0833(13) Uani d 0.232(4) A 2

loop_
_atom_site_aniso_label
_atom_site_aniso_U_11
_atom_site_aniso_U_22
_atom_site_aniso_U_33
_atom_site_aniso_U_12
_atom_site_aniso_U_13
_atom_site_aniso_U_23
Ni1 0.01885(16) 0.02385(17) 0.02261(17) -0.00717(12) 0.00068(12) -0.00373(12)
N1 0.0232(11) 0.0270(11) 0.0322(12) -0.0101(9) -0.0006(9) -0.0037(9)
N2 0.0333(12) 0.0274(11) 0.0316(12) -0.0066(10) 0.0054(10) -0.0079(9)
N3 0.0281(12) 0.0336(12) 0.0291(12) -0.0086(10) -0.0011(9) -0.0020(9)
N4 0.0272(12) 0.0290(11) 0.0353(12) -0.0064(9) 0.0052(10) -0.0100(10)
N5 0.0275(12) 0.0351(13) 0.0290(12) -0.0118(10) -0.0022(10) 0.0023(10)
O1 0.0242(9) 0.0384(10) 0.0353(10) -0.0124(8) -0.0029(8) -0.0009(8)
C1 0.0188(13) 0.0413(16) 0.0465(17) -0.0086(12) 0.0040(12) -0.0070(13)
C2 0.0260(14) 0.0366(15) 0.0503(18) -0.0010(12) 0.0071(13) -0.0095(13)
C3 0.0502(19) 0.0506(18) 0.0285(15) -0.0040(15) 0.0099(13) -0.0114(13)
C4 0.0428(17) 0.0485(18) 0.0246(14) -0.0089(14) 0.0041(12) 0.0007(12)
C5 0.0384(16) 0.0322(15) 0.0379(16) -0.0026(13) -0.0065(13) 0.0048(12)
C6 0.0386(17) 0.0353(16) 0.0503(19) 0.0054(13) -0.0024(14) -0.0087(14)
C7 0.0397(16) 0.0309(14) 0.0490(18) -0.0128(13) 0.0052(14) -0.0173(13)
C8 0.0324(15) 0.0288(14) 0.0443(16) -0.0143(12) -0.0005(12) -0.0067(12)
C9 0.0372(16) 0.0476(17) 0.0369(16) -0.0196(14) -0.0113(13) -0.0016(13)
C10 0.0541(19) 0.0306(15) 0.0554(19) -0.0114(14) 0.0117(15) -0.0180(14)
C11 0.0416(18) 0.0558(19) 0.0330(16) -0.0165(15) -0.0119(13) -0.0039(14)
C12 0.0420(18) 0.0470(17) 0.0488(18) -0.0112(14) 0.0224(14) -0.0213(15)
C13 0.0236(13) 0.0255(13) 0.0319(14) -0.0063(10) 0.0055(11) -0.0060(11)
C14 0.0342(16) 0.0371(15) 0.0440(17) -0.0157(13) 0.0084(13) -0.0005(13)
P1 0.0247(5) 0.0230(4) 0.0275(5) -0.0072(4) -0.0016(4) -0.0029(4)
P2 0.0267(5) 0.0293(5) 0.0290(5) -0.0038(4) 0.0048(4) 0.0002(4)
F1 0.0301(9) 0.0613(12) 0.0611(12) -0.0167(8) -0.0103(8) -0.0023(9)
F2 0.0700(13) 0.0269(8) 0.0594(12) -0.0036(8) -0.0076(10) -0.0127(8)
F3 0.0555(11) 0.0592(11) 0.0308(9) -0.0113(9) 0.0046(8) 0.0021(8)
F5 0.0328(10) 0.0643(12) 0.0615(12) -0.0037(9) 0.0178(8) -0.0046(10)
F4 0.0581(15) 0.142(4) 0.0265(14) 0.036(2) -0.0048(12) -0.0184(16)
F6 0.080(2) 0.0326(17) 0.148(4) -0.0216(15) 0.072(2) -0.0359(19)
F4' 0.0581(15) 0.142(4) 0.0265(14) 0.036(2) -0.0048(12) -0.0184(16)
F6' 0.080(2) 0.0326(17) 0.148(4) -0.0216(15) 0.072(2) -0.0359(19)

loop_
_atom_type_symbol
_atom_type_description
_atom_type_scat_dispersion_real
_atom_type_scat_dispersion_imag
_atom_type_scat_source
C C 0.0033 0.0016 'International Tables Vol C Tables 4.2.6.8 and 6.1.1.4'
H H 0.0000 0.0000 'International Tables Vol C Tables 4.2.6.8 and 6.1.1.4'
N N 0.0061 0.0033 'International Tables Vol C Tables 4.2.6.8 and 6.1.1.4'
F F 0.0171 0.0103 'International Tables Vol C Tables 4.2.6.8 and 6.1.1.4'
P P 0.1023 0.0942 'International Tables Vol C Tables 4.2.6.8 and 6.1.1.4'
Ni Ni 0.3393 1.1124 'International Tables Vol C Tables 4.2.6.8 and 6.1.1.4'
O O 0.0106 0.0060 'International Tables Vol C Tables 4.2.6.8 and 6.1.1.4'

loop_
_geom_angle_atom_site_label_1
_geom_angle_atom_site_label_2
_geom_angle_atom_site_label_3
_geom_angle_site_symmetry_1
_geom_angle_site_symmetry_3
_geom_angle
_geom_angle_publ_flag
N5 Ni1 N1 . . 98.45(8) ?
N5 Ni1 N3 . . 154.59(9) ?
N1 Ni1 N3 . . 106.87(8) ?
N5 Ni1 O1 . . 62.55(8) y
N1 Ni1 O1 . . 160.58(7) ?
N3 Ni1 O1 . . 92.31(7) ?
N5 Ni1 N4 . . 102.31(9) ?
N1 Ni1 N4 . . 82.96(8) ?
N3 Ni1 N4 . . 83.10(8) ?
O1 Ni1 N4 . . 96.65(8) ?
N5 Ni1 N2 . . 98.93(9) ?
N1 Ni1 N2 . . 83.27(8) ?
N3 Ni1 N2 . . 82.37(8) ?
O1 Ni1 N2 . . 102.76(8) ?
N4 Ni1 N2 . . 156.13(8) ?
N5 Ni1 C13 . . 31.43(8) ?
N1 Ni1 C13 . . 129.80(8) ?
N3 Ni1 C13 . . 123.32(8) ?
O1 Ni1 C13 . . 31.12(7) ?
N4 Ni1 C13 . . 101.36(8) ?
N2 Ni1 C13 . . 102.44(8) ?
C9 N1 C1 . . 109.4(2) ?
C9 N1 C8 . . 109.8(2) ?
C1 N1 C8 . . 112.9(2) ?
C9 N1 Ni1 . . 110.52(15) ?
C1 N1 Ni1 . . 108.13(15) ?
C8 N1 Ni1 . . 106.11(15) ?
C2 N2 C10 . . 108.1(2) ?
C2 N2 C3 . . 111.9(2) ?
C10 N2 C3 . . 109.9(2) ?
C2 N2 Ni1 . . 105.25(15) ?
C10 N2 Ni1 . . 113.30(17) ?
C3 N2 Ni1 . . 108.34(16) ?
C4 N3 C5 . . 112.6(2) ?
C4 N3 C11 . . 110.1(2) ?
C5 N3 C11 . . 108.9(2) ?
C4 N3 Ni1 . . 106.05(16) ?
C5 N3 Ni1 . . 108.28(16) ?
C11 N3 Ni1 . . 110.87(16) ?
C6 N4 C7 . . 112.4(2) ?
C6 N4 C12 . . 108.4(2) ?
C7 N4 C12 . . 109.2(2) ?
C6 N4 Ni1 . . 105.33(16) ?
C7 N4 Ni1 . . 107.69(15) ?
C12 N4 Ni1 . . 113.80(16) ?
C13 N5 Ni1 . . 92.74(16) ?
C13 O1 Ni1 . . 88.41(14) ?
N1 C1 C2 . . 109.4(2) ?
N2 C2 C1 . . 111.5(2) ?
N2 C3 C4 . . 112.8(2) ?
N3 C4 C3 . . 110.4(2) ?
N3 C5 C6 . . 109.2(2) ?
N4 C6 C5 . . 112.0(2) ?
N4 C7 C8 . . 113.8(2) ?
N1 C8 C7 . . 109.8(2) ?
O1 C13 N5 . . 116.3(2) y
O1 C13 C14 . . 118.9(2) ?
N5 C13 C14 . . 124.8(2) ?
O1 C13 Ni1 . . 60.47(12) ?
N5 C13 Ni1 . . 55.83(13) ?
C14 C13 Ni1 . . 179.01(19) ?
F3 P1 F3 . 2 180.0 ?
F3 P1 F2 . 2 90.02(9) ?
F3 P1 F2 2 2 89.98(9) ?
F3 P1 F2 . . 89.98(9) ?
F3 P1 F2 2 . 90.02(9) ?
F2 P1 F2 2 . 180.0 ?
F3 P1 F1 . . 89.76(9) ?
F3 P1 F1 2 . 90.24(9) ?
F2 P1 F1 2 . 89.70(10) ?
F2 P1 F1 . . 90.30(10) ?
F3 P1 F1 . 2 90.24(9) ?
F3 P1 F1 2 2 89.76(9) ?
F2 P1 F1 2 2 90.30(10) ?
F2 P1 F1 . 2 89.70(10) ?
F1 P1 F1 . 2 180.0 ?
F4' P2 F4' 2_556 . 180.0 ?
F4' P2 F6' 2_556 . 89.6(6) ?
F4' P2 F6' . . 90.4(6) ?
F4' P2 F6' 2_556 2_556 90.4(6) ?
F4' P2 F6' . 2_556 89.6(6) ?
F6' P2 F6' . 2_556 180.0 ?
F6 P2 F6 2_556 . 180.0 ?
F6 P2 F4 2_556 . 91.32(19) ?
F6 P2 F4 . . 88.68(19) ?
F6 P2 F4 2_556 2_556 88.68(19) ?
F6 P2 F4 . 2_556 91.32(19) ?
F4 P2 F4 . 2_556 180.0(3) ?
F4' P2 F5 2_556 . 90.6(4) ?
F4' P2 F5 . . 89.4(4) ?
F6' P2 F5 . . 79.6(4) ?
F6' P2 F5 2_556 . 100.4(4) ?
F6 P2 F5 2_556 . 86.56(12) ?
F6 P2 F5 . . 93.44(12) ?
F4 P2 F5 . . 87.30(13) ?
F4 P2 F5 2_556 . 92.70(13) ?
F4' P2 F5 2_556 2_556 89.4(4) ?
F4' P2 F5 . 2_556 90.6(4) ?
F6' P2 F5 . 2_556 100.4(4) ?
F6' P2 F5 2_556 2_556 79.6(4) ?
F6 P2 F5 2_556 2_556 93.44(12) ?
F6 P2 F5 . 2_556 86.56(12) ?
F4 P2 F5 . 2_556 92.70(13) ?
F4 P2 F5 2_556 2_556 87.30(13) ?
F5 P2 F5 . 2_556 180.0 ?

loop_
_geom_bond_atom_site_label_1
_geom_bond_atom_site_label_2
_geom_bond_site_symmetry_2
_geom_bond_distance
_geom_bond_publ_flag
Ni1 N1 . 2.126(2) y
Ni1 N2 . 2.162(2) y
Ni1 N3 . 2.133(2) y
Ni1 N4 . 2.162(2) y
Ni1 O1 . 2.1550(17) y
Ni1 N5 . 2.051(2) y
N5 C13 . 1.293(3) y
O1 C13 . 1.280(3) y
Ni1 C13 . 2.476(2) ?
N1 C9 . 1.479(3) ?
N1 C1 . 1.480(3) ?
N1 C8 . 1.482(3) ?
N2 C2 . 1.483(3) ?
N2 C10 . 1.488(3) ?
N2 C3 . 1.491(3) ?
N3 C4 . 1.467(3) ?
N3 C5 . 1.478(3) ?
N3 C11 . 1.480(3) ?
N4 C6 . 1.482(3) ?
N4 C7 . 1.484(3) ?
N4 C12 . 1.486(3) ?
C1 C2 . 1.514(4) ?
C3 C4 . 1.518(4) ?
C5 C6 . 1.513(4) ?
C7 C8 . 1.517(4) ?
C13 C14 . 1.506(3) ?
P1 F3 . 1.5901(16) ?
P1 F3 2 1.5901(16) ?
P1 F2 2 1.5920(15) ?
P1 F2 . 1.5920(15) ?
P1 F1 . 1.5921(16) ?
P1 F1 2 1.5921(16) ?
P2 F4' 2_556 1.534(10) ?
P2 F4' . 1.534(10) ?
P2 F6' . 1.546(9) ?
P2 F6' 2_556 1.546(9) ?
P2 F6 2_556 1.581(2) ?
P2 F6 . 1.581(2) ?
P2 F4 . 1.582(3) ?
P2 F4 2_556 1.582(3) ?
P2 F5 . 1.5921(16) ?
P2 F5 2_556 1.5921(16) ?

loop_
_geom_hbond_atom_site_label_D
_geom_hbond_atom_site_label_H
_geom_hbond_atom_site_label_A
_geom_hbond_site_symmetry_A
_geom_hbond_distance_DH
_geom_hbond_distance_HA
_geom_hbond_distance_DA
_geom_hbond_angle_DHA
N5 H5N F2 2_565 0.80(3) 2.58(3) 3.302(3) 150(3)
C1 H1A F4' . 0.99 2.43 3.362(12) 157.5
C1 H1B O1 1_455 0.99 2.49 3.357(3) 146.4
C2 H2A F3 1_565 0.99 2.63 3.589(3) 162.3
C4 H4B F6 . 0.99 2.49 3.181(4) 126.7
C4 H4B F4' . 0.99 2.64 3.576(16) 158.6
C5 H5A F5 . 0.99 2.58 3.419(3) 142.5
C7 H7B F1 . 0.99 2.64 3.301(3) 124.7
C9 H9A F2 . 0.98 2.60 3.386(3) 137.6
C9 H9C F2 2_565 0.98 2.60 3.380(3) 137.2
C10 H10C F6' 2_566 0.98 2.64 3.557(10) 156.7
C11 H11B F4' 1_655 0.98 2.55 3.177(10) 121.8

loop_
_geom_torsion_atom_site_label_1
_geom_torsion_atom_site_label_2
_geom_torsion_atom_site_label_3
_geom_torsion_atom_site_label_4
_geom_torsion
C9 N1 C1 C2 -82.4(3)
C8 N1 C1 C2 155.0(2)
Ni1 N1 C1 C2 38.0(2)
C10 N2 C2 C1 162.0(2)
C3 N2 C2 C1 -76.9(3)
Ni1 N2 C2 C1 40.6(3)
N1 C1 C2 N2 -54.6(3)
C2 N2 C3 C4 94.1(3)
C10 N2 C3 C4 -145.8(3)
Ni1 N2 C3 C4 -21.5(3)
C5 N3 C4 C3 -165.0(2)
C11 N3 C4 C3 73.2(3)
Ni1 N3 C4 C3 -46.8(3)
N2 C3 C4 N3 47.1(3)
C4 N3 C5 C6 154.6(2)
C11 N3 C5 C6 -82.9(3)
Ni1 N3 C5 C6 37.7(3)
C7 N4 C6 C5 -76.7(3)
C12 N4 C6 C5 162.5(2)
Ni1 N4 C6 C5 40.3(3)
N3 C5 C6 N4 -54.2(3)
C6 N4 C7 C8 93.1(3)
C12 N4 C7 C8 -146.5(2)
Ni1 N4 C7 C8 -22.5(3)
C9 N1 C8 C7 73.7(3)
C1 N1 C8 C7 -164.0(2)
Ni1 N1 C8 C7 -45.7(2)
N4 C7 C8 N1 47.1(3)
Ni1 O1 C13 N5 -0.9(2)
Ni1 O1 C13 C14 -179.1(2)
Ni1 N5 C13 O1 0.9(2)
Ni1 N5 C13 C14 179.0(2)
